data_4000499
loop_
_publ_author_name
'Josefina Perles'
'Carlos Fortes-Revilla'
'Enrique Guti\'errez-Puebla'
'Marta Iglesias'
'M. \'Angeles Monge'
'Caridad Ruiz-Valero'
'Natalia Snejko'

_publ_section_title
;
 Synthesis, Structure, and Catalytic Properties of Rare-Earth Ternary
 Sulfates
;
_journal_issue 10
_journal_name_full 'Chemistry of Materials'
_journal_page_first 2701
_journal_page_last 2706
_journal_paper_doi 10.1021/cm049451z
_journal_volume 17
_journal_year 2005
_chemical_formula_sum 'H2 La Na O9 S2'
_chemical_formula_weight 372.04
_chemical_name_systematic
; 
 ? 
;
_space_group_IT_number 152
_symmetry_cell_setting trigonal
_symmetry_space_group_name_Hall 'P 31 2"'
_symmetry_space_group_name_H-M 'P 31 2 1'
_atom_sites_solution_hydrogens geom
_atom_sites_solution_primary direct
_atom_sites_solution_secondary difmap
_audit_creation_method SHELXL-97
_cell_angle_alpha 90.00
_cell_angle_beta 90.00
_cell_angle_gamma 120.00
_cell_formula_units_Z 3
_cell_length_a 7.0538(5)
_cell_length_b 7.0538(5)
_cell_length_c 12.9625(14)
_cell_measurement_reflns_used 4245
_cell_measurement_temperature 296(2)
_cell_measurement_theta_max 31.13
_cell_measurement_theta_min 4.59
_cell_volume 558.55(8)
_computing_cell_refinement 'Bruker SMART'
_computing_data_collection 'Bruker SMART'
_computing_data_reduction 'Bruker SAINT'
_computing_molecular_graphics 'Bruker SHELXTL'
_computing_publication_material 'Bruker SHELXTL'
_computing_structure_refinement 'SHELXL-97 (Sheldrick, 1997)'
_computing_structure_solution 'SHELXS-97 (Sheldrick, 1990)'
_diffrn_ambient_temperature 296(2)
_diffrn_measured_fraction_theta_full 0.961
_diffrn_measured_fraction_theta_max 0.961
_diffrn_measurement_device_type 'CCD area detector'
_diffrn_measurement_method 'phi and omega scans'
_diffrn_radiation_monochromator graphite
_diffrn_radiation_source 'fine-focus sealed tube'
_diffrn_radiation_type MoK\a
_diffrn_radiation_wavelength 0.71073
_diffrn_reflns_av_R_equivalents 0.0759
_diffrn_reflns_av_sigmaI/netI 0.0739
_diffrn_reflns_limit_h_max 9
_diffrn_reflns_limit_h_min -7
_diffrn_reflns_limit_k_max 7
_diffrn_reflns_limit_k_min -9
_diffrn_reflns_limit_l_max 18
_diffrn_reflns_limit_l_min -17
_diffrn_reflns_number 4198
_diffrn_reflns_theta_full 31.13
_diffrn_reflns_theta_max 31.13
_diffrn_reflns_theta_min 4.59
_exptl_absorpt_coefficient_mu 6.377
_exptl_absorpt_correction_T_max 0.5680
_exptl_absorpt_correction_T_min 0.1427
_exptl_absorpt_correction_type multi-scan
_exptl_crystal_colour colourless
_exptl_crystal_density_diffrn 3.318
_exptl_crystal_density_meas ?
_exptl_crystal_density_method 'not measured'
_exptl_crystal_description polyhedron
_exptl_crystal_F_000 522
_exptl_crystal_size_max 0.50
_exptl_crystal_size_mid 0.20
_exptl_crystal_size_min 0.10
_refine_diff_density_max 1.742
_refine_diff_density_min -0.995
_refine_diff_density_rms 0.213
_refine_ls_abs_structure_details 'Flack H D (1983), Acta Cryst. A39, 876-881'
_refine_ls_abs_structure_Flack 0.01(4)
_refine_ls_extinction_coef 0.0002(7)
_refine_ls_extinction_expression Fc^*^=kFc[1+0.001xFc^2^\l^3^/sin(2\q)]^-1/4^
_refine_ls_extinction_method SHELXL
_refine_ls_goodness_of_fit_ref 0.961
_refine_ls_hydrogen_treatment mixed
_refine_ls_matrix_type full
_refine_ls_number_parameters 66
_refine_ls_number_reflns 1136
_refine_ls_number_restraints 0
_refine_ls_restrained_S_all 0.961
_refine_ls_R_factor_all 0.0471
_refine_ls_R_factor_gt 0.0362
_refine_ls_shift/su_max 0.012
_refine_ls_shift/su_mean 0.002
_refine_ls_structure_factor_coef Fsqd
_refine_ls_weighting_details 'calc w=1/[\s^2^(Fo^2^)+(0.0304P)^2^+0.0000P] where P=(Fo^2^+2Fc^2^)/3'
_refine_ls_weighting_scheme calc
_refine_ls_wR_factor_gt 0.0694
_refine_ls_wR_factor_ref 0.0722
_reflns_number_gt 972
_reflns_number_total 1136
_reflns_threshold_expression >2sigma(I)
_cod_data_source_file cm049451zsi20041006_054327.cif
_cod_depositor_comments
;
The following automatic conversions were performed:
'_symmetry_cell_setting' value 'Trigonal' changed to 'trigonal' according
to '/home/saulius/struct/CIF-dictionaries/cif_core.dic' dictionary named
'cif_core.dic' version 2.4.1 from 2010-06-29.

Automatic conversion script
Id: cif_fix_enum 1527 2010-12-29 10:47:43Z saulius 

The following automatic conversions were performed:

'_exptl_crystal_density_meas' value 'none' was changed to '?' - the
value is perceived as not measured.

Automatic conversion script
Id: cif_fix_values 3008 2015-01-20 13:52:24Z robertas 
;
_cod_original_sg_symbol_H-M P3(1)21
_cod_database_code 4000499

loop_
_symmetry_equiv_pos_as_xyz
'x, y, z'
'-y, x-y, z+1/3'
'-x+y, -x, z+2/3'
'y, x, -z'
'x-y, -y, -z+2/3'
'-x, -x+y, -z+1/3'

loop_
_atom_site_label
_atom_site_type_symbol
_atom_site_fract_x
_atom_site_fract_y
_atom_site_fract_z
_atom_site_U_iso_or_equiv
_atom_site_adp_type
_atom_site_occupancy
_atom_site_symmetry_multiplicity
_atom_site_calc_flag
_atom_site_refinement_flags
La1 La 0.56735(8) 0.56735(8) 1.0000 0.01057(14) Uani 1 2 d S
O1 O 0.4956(9) 0.3630(9) 0.8257(3) 0.0210(12) Uani 1 1 d .
O2 O 0.6109(7) 0.7406(7) 0.8184(3) 0.0180(11) Uani 1 1 d .
O3 O 0.4090(8) 0.1637(8) 1.0262(4) 0.0206(12) Uani 1 1 d .
O4 O 0.4975(9) 0.8821(9) 1.0137(3) 0.0195(12) Uani 1 1 d .
S1 S 0.5600(3) 0.5474(3) 0.75332(9) 0.0119(3) Uani 1 1 d .
O5 O 0.9302(14) 0.9302(14) 1.0000 0.058(4) Uani 1 2 d S
Na1 Na 1.0000 0.4700(6) 0.1667 0.0228(8) Uani 1 2 d S
H1 H 1.049(17) 0.93(2) 1.056(7) 0.08(4) Uiso 1 1 d .

loop_
_atom_site_aniso_label
_atom_site_aniso_U_11
_atom_site_aniso_U_22
_atom_site_aniso_U_33
_atom_site_aniso_U_23
_atom_site_aniso_U_13
_atom_site_aniso_U_12
La1 0.0109(2) 0.0109(2) 0.0107(2) -0.00002(12) 0.00002(12) 0.0060(3)
O1 0.032(3) 0.023(3) 0.015(2) -0.0001(17) 0.001(2) 0.018(3)
O2 0.024(3) 0.016(3) 0.0156(19) -0.0037(18) -0.0003(16) 0.011(2)
O3 0.025(3) 0.020(2) 0.023(2) 0.0063(19) -0.0002(18) 0.015(2)
O4 0.029(4) 0.016(3) 0.017(2) 0.001(2) 0.004(2) 0.014(3)
S1 0.0113(7) 0.0145(7) 0.0109(5) -0.0006(5) 0.0002(6) 0.0071(7)
O5 0.023(4) 0.023(4) 0.116(9) 0.013(3) -0.013(3) 0.003(4)
Na1 0.018(3) 0.0268(17) 0.0209(16) -0.0006(9) -0.0011(17) 0.0088(13)

loop_
_atom_type_symbol
_atom_type_description
_atom_type_scat_dispersion_real
_atom_type_scat_dispersion_imag
_atom_type_scat_source
O O 0.0106 0.0060 'International Tables Vol C Tables 4.2.6.8 and 6.1.1.4'
H H 0.0000 0.0000 'International Tables Vol C Tables 4.2.6.8 and 6.1.1.4'
Na Na 0.0362 0.0249 'International Tables Vol C Tables 4.2.6.8 and 6.1.1.4'
S S 0.1246 0.1234 'International Tables Vol C Tables 4.2.6.8 and 6.1.1.4'
La La -0.2871 2.4523 'International Tables Vol C Tables 4.2.6.8 and 6.1.1.4'

loop_
_geom_angle_atom_site_label_1
_geom_angle_atom_site_label_2
_geom_angle_atom_site_label_3
_geom_angle
_geom_angle_site_symmetry_1
_geom_angle_site_symmetry_3
O3 La1 O3 75.6(2) 4_557 .
O3 La1 O4 73.87(16) 4_557 .
O3 La1 O4 145.27(18) . .
O3 La1 O4 145.27(18) 4_557 4_557
O3 La1 O4 73.87(16) . 4_557
O4 La1 O4 139.7(3) . 4_557
O3 La1 O5 142.22(10) 4_557 .
O3 La1 O5 142.22(10) . .
O4 La1 O5 69.87(13) . .
O4 La1 O5 69.87(13) 4_557 .
O3 La1 O1 76.81(16) 4_557 .
O3 La1 O1 68.53(15) . .
O4 La1 O1 118.94(15) . .
O4 La1 O1 76.99(15) 4_557 .
O5 La1 O1 112.08(12) . .
O3 La1 O1 68.53(15) 4_557 4_557
O3 La1 O1 76.81(16) . 4_557
O4 La1 O1 76.99(15) . 4_557
O4 La1 O1 118.94(15) 4_557 4_557
O5 La1 O1 112.08(12) . 4_557
O1 La1 O1 135.8(2) . 4_557
O3 La1 O2 122.50(14) 4_557 4_557
O3 La1 O2 85.87(14) . 4_557
O4 La1 O2 96.89(14) . 4_557
O4 La1 O2 71.19(14) 4_557 4_557
O5 La1 O2 72.88(9) . 4_557
O1 La1 O2 143.65(14) . 4_557
O1 La1 O2 54.25(14) 4_557 4_557
O3 La1 O2 85.87(14) 4_557 .
O3 La1 O2 122.50(14) . .
O4 La1 O2 71.19(14) . .
O4 La1 O2 96.89(14) 4_557 .
O5 La1 O2 72.88(9) . .
O1 La1 O2 54.25(14) . .
O1 La1 O2 143.65(14) 4_557 .
O2 La1 O2 145.77(19) 4_557 .
O3 La1 S1 81.69(11) 4_557 .
O3 La1 S1 95.56(11) . .
O4 La1 S1 95.96(10) . .
O4 La1 S1 85.23(10) 4_557 .
O5 La1 S1 91.72(3) . .
O1 La1 S1 27.06(11) . .
O1 La1 S1 150.22(12) 4_557 .
O2 La1 S1 155.04(10) 4_557 .
O2 La1 S1 27.26(10) . .
O3 La1 S1 95.56(11) 4_557 4_557
O3 La1 S1 81.69(11) . 4_557
O4 La1 S1 85.23(10) . 4_557
O4 La1 S1 95.96(10) 4_557 4_557
O5 La1 S1 91.72(3) . 4_557
O1 La1 S1 150.22(11) . 4_557
O1 La1 S1 27.06(11) 4_557 4_557
O2 La1 S1 27.26(10) 4_557 4_557
O2 La1 S1 155.04(10) . 4_557
S1 La1 S1 176.55(6) . 4_557
O3 La1 Na1 71.48(11) 4_557 3_675
O3 La1 Na1 141.00(11) . 3_675
O4 La1 Na1 36.14(10) . 3_675
O4 La1 Na1 127.40(13) 4_557 3_675
O5 La1 Na1 73.10(4) . 3_675
O1 La1 Na1 83.97(11) . 3_675
O1 La1 Na1 108.88(12) 4_557 3_675
O2 La1 Na1 129.65(10) 4_557 3_675
O2 La1 Na1 35.98(10) . 3_675
S1 La1 Na1 59.82(4) . 3_675
S1 La1 Na1 121.34(4) 4_557 3_675
S1 O1 Na1 140.0(3) . 3_665
S1 O1 La1 100.1(2) . .
Na1 O1 La1 115.68(17) 3_665 .
S1 O2 Na1 135.7(3) . 3_675
S1 O2 La1 99.5(2) . .
Na1 O2 La1 106.17(15) 3_675 .
S1 O3 La1 139.2(3) 2_655 .
S1 O3 Na1 92.6(2) 2_655 3_665
La1 O3 Na1 105.51(16) . 3_665
S1 O4 La1 143.5(3) 2_665 .
S1 O4 Na1 108.4(3) 2_665 3_675
La1 O4 Na1 107.91(18) . 3_675
O4 S1 O3 107.5(3) 3_564 3_664
O4 S1 O1 111.4(3) 3_564 .
O3 S1 O1 111.4(3) 3_664 .
O4 S1 O2 110.9(3) 3_564 .
O3 S1 O2 109.7(3) 3_664 .
O1 S1 O2 105.9(2) . .
O4 S1 La1 130.51(19) 3_564 .
O3 S1 La1 122.0(2) 3_664 .
O1 S1 La1 52.83(17) . .
O2 S1 La1 53.22(17) . .
O4 S1 Na1 46.67(18) 3_564 2_655
O3 S1 Na1 60.83(19) 3_664 2_655
O1 S1 Na1 128.0(2) . 2_655
O2 S1 Na1 125.62(19) . 2_655
La1 S1 Na1 177.02(7) . 2_655
O1 Na1 O1 127.3(3) 4_656 2_654
O1 Na1 O2 76.91(14) 4_656 2_764
O1 Na1 O2 155.2(2) 2_654 2_764
O1 Na1 O2 155.2(2) 4_656 4_556
O1 Na1 O2 76.91(14) 2_654 4_556
O2 Na1 O2 79.8(2) 2_764 4_556
O1 Na1 O4 79.32(16) 4_656 2_764
O1 Na1 O4 113.58(15) 2_654 2_764
O2 Na1 O4 72.83(16) 2_764 2_764
O2 Na1 O4 85.65(18) 4_556 2_764
O1 Na1 O4 113.58(15) 4_656 4_556
O1 Na1 O4 79.32(16) 2_654 4_556
O2 Na1 O4 85.65(18) 2_764 4_556
O2 Na1 O4 72.83(16) 4_556 4_556
O4 Na1 O4 152.0(3) 2_764 4_556
O1 Na1 O3 96.96(17) 4_656 2_654
O1 Na1 O3 64.39(13) 2_654 2_654
O2 Na1 O3 123.92(14) 2_764 2_654
O2 Na1 O3 88.84(14) 4_556 2_654
O4 Na1 O3 51.52(14) 2_764 2_654
O4 Na1 O3 142.35(16) 4_556 2_654
O1 Na1 O3 64.39(13) 4_656 4_656
O1 Na1 O3 96.96(17) 2_654 4_656
O2 Na1 O3 88.84(14) 2_764 4_656
O2 Na1 O3 123.92(14) 4_556 4_656
O4 Na1 O3 142.35(15) 2_764 4_656
O4 Na1 O3 51.52(14) 4_556 4_656
O3 Na1 O3 139.0(2) 2_654 4_656
O1 Na1 S1 87.63(10) 4_656 3_664
O1 Na1 S1 89.79(10) 2_654 3_664
O2 Na1 S1 97.56(12) 2_764 3_664
O2 Na1 S1 86.93(11) 4_556 3_664
O4 Na1 S1 24.92(12) 2_764 3_664
O4 Na1 S1 158.66(14) 4_556 3_664
O3 Na1 S1 26.60(9) 2_654 3_664
O3 Na1 S1 149.15(14) 4_656 3_664
O1 Na1 S1 89.79(10) 4_656 5_665
O1 Na1 S1 87.63(10) 2_654 5_665
O2 Na1 S1 86.93(11) 2_764 5_665
O2 Na1 S1 97.56(12) 4_556 5_665
O4 Na1 S1 158.66(14) 2_764 5_665
O4 Na1 S1 24.92(12) 4_556 5_665
O3 Na1 S1 149.15(14) 2_654 5_665
O3 Na1 S1 26.60(9) 4_656 5_665
S1 Na1 S1 174.18(15) 3_664 5_665
O1 Na1 La1 68.81(12) 4_656 2_764
O1 Na1 La1 147.59(10) 2_654 2_764
O2 Na1 La1 37.85(10) 2_764 2_764
O2 Na1 La1 87.43(13) 4_556 2_764
O4 Na1 La1 35.95(12) 2_764 2_764
O4 Na1 La1 123.13(17) 4_556 2_764
O3 Na1 La1 87.41(9) 2_654 2_764
O3 Na1 La1 115.24(10) 4_656 2_764
S1 Na1 La1 60.83(4) 3_664 2_764
S1 Na1 La1 122.86(7) 5_665 2_764
O1 Na1 La1 147.59(10) 4_656 1_554
O1 Na1 La1 68.81(12) 2_654 1_554
O2 Na1 La1 87.43(13) 2_764 1_554
O2 Na1 La1 37.85(10) 4_556 1_554
O4 Na1 La1 123.13(17) 2_764 1_554
O4 Na1 La1 35.95(12) 4_556 1_554
O3 Na1 La1 115.24(10) 2_654 1_554
O3 Na1 La1 87.41(9) 4_656 1_554
S1 Na1 La1 122.86(7) 3_664 1_554
S1 Na1 La1 60.83(4) 5_665 1_554
La1 Na1 La1 114.10(10) 2_764 1_554

loop_
_geom_bond_atom_site_label_1
_geom_bond_atom_site_label_2
_geom_bond_distance
_geom_bond_site_symmetry_2
La1 O3 2.508(5) 4_557
La1 O3 2.508(5) .
La1 O4 2.510(5) .
La1 O4 2.510(5) 4_557
La1 O5 2.559(10) .
La1 O1 2.590(4) .
La1 O1 2.590(4) 4_557
La1 O2 2.599(4) 4_557
La1 O2 2.599(4) .
La1 S1 3.1999(12) .
La1 S1 3.1999(12) 4_557
La1 Na1 4.068(2) 3_675
O1 S1 1.479(5) .
O1 Na1 2.477(6) 3_665
O2 S1 1.486(4) .
O2 Na1 2.489(5) 3_675
O3 S1 1.474(5) 2_655
O3 Na1 2.875(5) 3_665
O4 S1 1.461(5) 2_665
O4 Na1 2.521(4) 3_675
S1 O4 1.461(5) 3_564
S1 O3 1.474(5) 3_664
S1 Na1 3.2889(12) 2_655
Na1 O1 2.477(6) 4_656
Na1 O1 2.477(6) 2_654
Na1 O2 2.489(5) 2_764
Na1 O2 2.489(5) 4_556
Na1 O4 2.521(4) 2_764
Na1 O4 2.521(4) 4_556
Na1 O3 2.875(5) 2_654
Na1 O3 2.875(5) 4_656
Na1 S1 3.2889(12) 3_664
Na1 S1 3.2889(12) 5_665
Na1 La1 4.068(2) 2_764
Na1 La1 4.068(2) 1_554
